data_4302413
loop_
_publ_author_name
'Zhongjian Zhang'
'Xiaoping Xu'
'Wenyi Li'
'Yingming Yao'
'Yong Zhang'
'Qi Shen'
'Yunjie Luo'

_publ_section_title
;
Synthesis of Rare-Earth Metal Amides Bearing an Imidazolidine-Bridged
Bis(phenolato) Ligand and Their Application in the Polymerization
of l-Lactide
;
_journal_name_full 'Inorganic Chemistry'
_journal_page_first 5715
_journal_page_last 5724
_journal_paper_doi 10.1021/ic802177y
_journal_volume 48
_journal_year 2009
_chemical_formula_moiety 'C43 H76 N3 O3 Si2 Y'
_chemical_formula_sum 'C43 H76 N3 O3 Si2 Y'
_chemical_formula_weight 828.16
_chemical_name_systematic
; 
 ? 
;
_space_group_IT_number 14
_symmetry_cell_setting monoclinic
_symmetry_Int_Tables_number 14
_symmetry_space_group_name_Hall '-P 2ybc'
_symmetry_space_group_name_H-M 'P 1 21/c 1'
_atom_sites_solution_hydrogens geom
_atom_sites_solution_primary direct
_atom_sites_solution_secondary difmap
_audit_creation_method SHELXL-97
_cell_angle_alpha 90.00
_cell_angle_beta 90.665(4)
_cell_angle_gamma 90.00
_cell_formula_units_Z 4
_cell_length_a 12.5254(16)
_cell_length_b 10.5775(13)
_cell_length_c 35.864(5)
_cell_measurement_reflns_used 16940
_cell_measurement_temperature 293(2)
_cell_measurement_theta_max 25.3
_cell_measurement_theta_min 3.0
_cell_volume 4751.2(11)
_computing_cell_refinement CrystalClear
_computing_data_collection CrystalClear
_computing_data_reduction CrystalStructure
_computing_structure_refinement 'SHELXL-97 (Sheldrick, 1997)'
_computing_structure_solution 'SHELXS-97 (Sheldrick, 1990)'
_diffrn_ambient_temperature 293(2)
_diffrn_detector_area_resol_mean 7.31
_diffrn_measured_fraction_theta_full 0.995
_diffrn_measured_fraction_theta_max 0.995
_diffrn_measurement_device_type 'Rigaku Mercury'
_diffrn_measurement_method \w
_diffrn_radiation_monochromator graphite
_diffrn_radiation_source 'fine-focus sealed tube'
_diffrn_radiation_type MoK\a
_diffrn_radiation_wavelength 0.71070
_diffrn_reflns_av_R_equivalents 0.0905
_diffrn_reflns_av_sigmaI/netI 0.1367
_diffrn_reflns_limit_h_max 15
_diffrn_reflns_limit_h_min -14
_diffrn_reflns_limit_k_max 12
_diffrn_reflns_limit_k_min -12
_diffrn_reflns_limit_l_max 43
_diffrn_reflns_limit_l_min -29
_diffrn_reflns_number 22329
_diffrn_reflns_theta_full 25.35
_diffrn_reflns_theta_max 25.35
_diffrn_reflns_theta_min 3.03
_exptl_absorpt_coefficient_mu 1.315
_exptl_absorpt_correction_T_max 0.674
_exptl_absorpt_correction_T_min 0.258
_exptl_absorpt_correction_type multi-scan
_exptl_absorpt_process_details 'Jacobson, R. (1998) Private communication'
_exptl_crystal_colour colorless
_exptl_crystal_density_diffrn 1.158
_exptl_crystal_density_method 'not measured'
_exptl_crystal_description block
_exptl_crystal_F_000 1784
_exptl_crystal_size_max 0.80
_exptl_crystal_size_mid 0.50
_exptl_crystal_size_min 0.30
_refine_diff_density_max 0.602
_refine_diff_density_min -0.661
_refine_diff_density_rms 0.080
_refine_ls_extinction_method none
_refine_ls_goodness_of_fit_ref 1.145
_refine_ls_hydrogen_treatment constr
_refine_ls_matrix_type full
_refine_ls_number_parameters 449
_refine_ls_number_reflns 8665
_refine_ls_number_restraints 9
_refine_ls_restrained_S_all 1.157
_refine_ls_R_factor_all 0.1616
_refine_ls_R_factor_gt 0.1034
_refine_ls_shift/su_max 0.001
_refine_ls_shift/su_mean 0.000
_refine_ls_structure_factor_coef Fsqd
_refine_ls_weighting_details 'calc w=1/[\s^2^(Fo^2^)+(0.0684P)^2^+5.8038P] where P=(Fo^2^+2Fc^2^)/3'
_refine_ls_weighting_scheme calc
_refine_ls_wR_factor_gt 0.1846
_refine_ls_wR_factor_ref 0.2069
_reflns_number_gt 5688
_reflns_number_total 8665
_reflns_threshold_expression >2sigma(I)
_cod_data_source_file ic802177y_si_001_6.cif
_cod_data_source_block complex6
_cod_original_cell_volume 4751.2(10)
_cod_original_sg_symbol_H-M 'P 21/c'
_cod_database_code 4302413

loop_
_symmetry_equiv_pos_as_xyz
'x, y, z'
'-x, y+1/2, -z+1/2'
'-x, -y, -z'
'x, -y-1/2, z-1/2'

loop_
_atom_site_label
_atom_site_type_symbol
_atom_site_fract_x
_atom_site_fract_y
_atom_site_fract_z
_atom_site_U_iso_or_equiv
_atom_site_adp_type
_atom_site_occupancy
_atom_site_symmetry_multiplicity
_atom_site_calc_flag
_atom_site_refinement_flags
_atom_site_disorder_assembly
_atom_site_disorder_group
Y1 Y 0.78501(5) 0.53369(6) 0.393966(18) 0.0323(2) Uani 1 1 d . . .
Si1 Si 0.76310(16) 0.32296(19) 0.47033(6) 0.0435(5) Uani 1 1 d . . .
Si2 Si 0.59171(15) 0.31544(19) 0.41190(6) 0.0461(6) Uani 1 1 d . . .
O1 O 0.9487(3) 0.5723(4) 0.40524(13) 0.0391(11) Uani 1 1 d . . .
O2 O 0.7526(3) 0.6315(4) 0.34269(13) 0.0427(12) Uani 1 1 d . . .
O3 O 0.8416(4) 0.3576(4) 0.35545(14) 0.0508(13) Uani 1 1 d . . .
N1 N 0.7852(4) 0.7144(5) 0.44102(15) 0.0341(13) Uani 1 1 d . . .
N2 N 0.6434(4) 0.7009(5) 0.40551(16) 0.0393(14) Uani 1 1 d . . .
N3 N 0.7064(4) 0.3795(5) 0.42984(15) 0.0357(13) Uani 1 1 d . . .
C1 C 1.0126(5) 0.6743(6) 0.40943(19) 0.0340(16) Uani 1 1 d . . .
C2 C 1.1138(5) 0.6793(6) 0.39272(19) 0.0391(17) Uani 1 1 d . . .
C3 C 1.1706(5) 0.7910(6) 0.3952(2) 0.0447(19) Uani 1 1 d . . .
H3 H 1.2366 0.7946 0.3837 0.054 Uiso 1 1 calc R . .
C4 C 1.1359(5) 0.8983(7) 0.4138(2) 0.0414(18) Uani 1 1 d . . .
C5 C 1.0391(5) 0.8883(6) 0.4321(2) 0.0419(18) Uani 1 1 d . . .
H5 H 1.0137 0.9571 0.4455 0.050 Uiso 1 1 calc R . .
C6 C 0.9791(5) 0.7769(6) 0.43076(18) 0.0342(16) Uani 1 1 d . . .
C7 C 0.7009(5) 0.7276(6) 0.3252(2) 0.0407(18) Uani 1 1 d . . .
C8 C 0.7411(6) 0.7817(7) 0.2921(2) 0.0468(19) Uani 1 1 d . . .
C9 C 0.6786(6) 0.8732(7) 0.2743(2) 0.054(2) Uani 1 1 d . . .
H9 H 0.7031 0.9063 0.2520 0.064 Uiso 1 1 calc R . .
C10 C 0.5821(6) 0.9181(7) 0.2877(2) 0.053(2) Uani 1 1 d . . .
C11 C 0.5513(6) 0.8716(7) 0.3218(2) 0.050(2) Uani 1 1 d . . .
H11 H 0.4902 0.9045 0.3326 0.060 Uiso 1 1 calc R . .
C12 C 0.6071(5) 0.7780(6) 0.3408(2) 0.0391(17) Uani 1 1 d . . .
C13 C 0.8845(5) 0.7681(7) 0.4569(2) 0.0448(19) Uani 1 1 d . . .
H13A H 0.9056 0.7172 0.4782 0.054 Uiso 1 1 calc R . .
H13B H 0.8689 0.8523 0.4660 0.054 Uiso 1 1 calc R . .
C14 C 0.7328(5) 0.7887(6) 0.4121(2) 0.0376(17) Uani 1 1 d . . .
H14A H 0.7768 0.7993 0.3903 0.045 Uiso 1 1 calc R . .
H14B H 0.7092 0.8704 0.4211 0.045 Uiso 1 1 calc R . .
C15 C 0.6998(5) 0.6989(7) 0.4686(2) 0.0470(19) Uani 1 1 d . . .
H15A H 0.6949 0.7719 0.4848 0.056 Uiso 1 1 calc R . .
H15B H 0.7106 0.6236 0.4836 0.056 Uiso 1 1 calc R . .
C16 C 0.6001(5) 0.6866(7) 0.4433(2) 0.050(2) Uani 1 1 d . . .
H16A H 0.5663 0.6048 0.4463 0.059 Uiso 1 1 calc R . .
H16B H 0.5486 0.7525 0.4486 0.059 Uiso 1 1 calc R . .
C17 C 0.5625(5) 0.7388(8) 0.3776(2) 0.050(2) Uani 1 1 d . . .
H17A H 0.5216 0.8086 0.3876 0.061 Uiso 1 1 calc R . .
H17B H 0.5138 0.6687 0.3736 0.061 Uiso 1 1 calc R . .
C18 C 1.1630(5) 0.5627(7) 0.3744(2) 0.048(2) Uani 1 1 d . . .
C19 C 1.2790(6) 0.5858(9) 0.3620(3) 0.083(3) Uani 1 1 d . . .
H19A H 1.3216 0.6117 0.3831 0.125 Uiso 1 1 calc R . .
H19B H 1.2799 0.6508 0.3433 0.125 Uiso 1 1 calc R . .
H19C H 1.3077 0.5091 0.3518 0.125 Uiso 1 1 calc R . .
C20 C 1.0993(6) 0.5211(8) 0.3402(2) 0.065(2) Uani 1 1 d . . .
H20A H 1.1269 0.4421 0.3312 0.098 Uiso 1 1 calc R . .
H20B H 1.1052 0.5840 0.3210 0.098 Uiso 1 1 calc R . .
H20C H 1.0256 0.5108 0.3466 0.098 Uiso 1 1 calc R . .
C21 C 1.1686(6) 0.4560(7) 0.4028(2) 0.062(2) Uani 1 1 d . . .
H21A H 1.0981 0.4369 0.4114 0.093 Uiso 1 1 calc R . .
H21B H 1.2126 0.4815 0.4236 0.093 Uiso 1 1 calc R . .
H21C H 1.1988 0.3822 0.3914 0.093 Uiso 1 1 calc R . .
C22 C 1.2036(6) 1.0186(7) 0.4146(2) 0.052(2) Uani 1 1 d . . .
C23 C 1.1557(7) 1.1222(7) 0.4384(3) 0.074(3) Uani 1 1 d . . .
H23A H 1.0875 1.1463 0.4282 0.111 Uiso 1 1 calc R . .
H23B H 1.2025 1.1942 0.4387 0.111 Uiso 1 1 calc R . .
H23C H 1.1468 1.0918 0.4634 0.111 Uiso 1 1 calc R . .
C24 C 1.2215(9) 1.0673(8) 0.3755(3) 0.091(3) Uani 1 1 d . . .
H24A H 1.2568 1.0036 0.3611 0.137 Uiso 1 1 calc R . .
H24B H 1.2651 1.1419 0.3765 0.137 Uiso 1 1 calc R . .
H24C H 1.1540 1.0873 0.3640 0.137 Uiso 1 1 calc R . .
C25 C 1.3133(7) 0.9887(8) 0.4328(3) 0.092(3) Uani 1 1 d . . .
H25A H 1.3032 0.9604 0.4580 0.137 Uiso 1 1 calc R . .
H25B H 1.3566 1.0636 0.4330 0.137 Uiso 1 1 calc R . .
H25C H 1.3482 0.9237 0.4188 0.137 Uiso 1 1 calc R . .
C26 C 0.8539(7) 0.7523(8) 0.2779(2) 0.063(2) Uani 1 1 d . . .
C27 C 0.8799(7) 0.8244(9) 0.2431(3) 0.0889(18) Uani 1 1 d . . .
H27A H 0.9530 0.8094 0.2366 0.133 Uiso 1 1 calc R . .
H27B H 0.8693 0.9131 0.2473 0.133 Uiso 1 1 calc R . .
H27C H 0.8341 0.7967 0.2230 0.133 Uiso 1 1 calc R . .
C28 C 0.8670(7) 0.6111(10) 0.2698(3) 0.0889(18) Uani 1 1 d . . .
H28A H 0.8198 0.5871 0.2498 0.133 Uiso 1 1 calc R . .
H28B H 0.8502 0.5633 0.2917 0.133 Uiso 1 1 calc R . .
H28C H 0.9395 0.5944 0.2629 0.133 Uiso 1 1 calc R . .
C29 C 0.9342(7) 0.7918(10) 0.3083(3) 0.0889(18) Uani 1 1 d . . .
H29A H 1.0054 0.7764 0.2998 0.133 Uiso 1 1 calc R . .
H29B H 0.9217 0.7436 0.3305 0.133 Uiso 1 1 calc R . .
H29C H 0.9257 0.8802 0.3136 0.133 Uiso 1 1 calc R . .
C30 C 0.5139(7) 1.0182(8) 0.2660(2) 0.075(3) Uani 1 1 d D . .
C31 C 0.4526(14) 1.1046(17) 0.2931(5) 0.068(4) Uiso 0.50 1 d PD . .
C31' C 0.4991(15) 1.1343(15) 0.2905(5) 0.068(4) Uiso 0.50 1 d PD . .
C32 C 0.4057(13) 0.9536(18) 0.2580(6) 0.079(4) Uiso 0.50 1 d PD . .
C32' C 0.4446(15) 0.9599(18) 0.2365(5) 0.079(4) Uiso 0.50 1 d PD . .
C33 C 0.5559(18) 1.051(2) 0.2275(5) 0.099(5) Uiso 0.50 1 d PD . .
C33' C 0.5901(16) 1.102(2) 0.2433(6) 0.099(5) Uiso 0.50 1 d PD . .
C34 C 0.6755(7) 0.3370(9) 0.5115(2) 0.075(3) Uani 1 1 d . . .
H34A H 0.6512 0.4227 0.5138 0.113 Uiso 1 1 calc R . .
H34B H 0.7149 0.3137 0.5336 0.113 Uiso 1 1 calc R . .
H34C H 0.6151 0.2819 0.5085 0.113 Uiso 1 1 calc R . .
C35 C 0.8876(6) 0.4090(9) 0.4828(3) 0.077(3) Uani 1 1 d . . .
H35A H 0.9378 0.4009 0.4629 0.116 Uiso 1 1 calc R . .
H35B H 0.9178 0.3739 0.5052 0.116 Uiso 1 1 calc R . .
H35C H 0.8717 0.4968 0.4866 0.116 Uiso 1 1 calc R . .
C36 C 0.8034(8) 0.1522(8) 0.4688(3) 0.080(3) Uani 1 1 d . . .
H36A H 0.7414 0.1007 0.4645 0.120 Uiso 1 1 calc R . .
H36B H 0.8362 0.1290 0.4922 0.120 Uiso 1 1 calc R . .
H36C H 0.8533 0.1395 0.4490 0.120 Uiso 1 1 calc R . .
C37 C 0.4704(6) 0.3392(9) 0.4412(3) 0.088(3) Uani 1 1 d . . .
H37A H 0.4696 0.2773 0.4608 0.131 Uiso 1 1 calc R . .
H37B H 0.4074 0.3301 0.4259 0.131 Uiso 1 1 calc R . .
H37C H 0.4720 0.4224 0.4519 0.131 Uiso 1 1 calc R . .
C38 C 0.5967(7) 0.1419(7) 0.4028(3) 0.078(3) Uani 1 1 d . . .
H38A H 0.6595 0.1222 0.3889 0.118 Uiso 1 1 calc R . .
H38B H 0.5344 0.1169 0.3888 0.118 Uiso 1 1 calc R . .
H38C H 0.5987 0.0972 0.4261 0.118 Uiso 1 1 calc R . .
C39 C 0.5598(7) 0.3894(9) 0.3657(3) 0.080(3) Uani 1 1 d . . .
H39A H 0.5390 0.4759 0.3694 0.120 Uiso 1 1 calc R . .
H39B H 0.5023 0.3440 0.3539 0.120 Uiso 1 1 calc R . .
H39C H 0.6216 0.3863 0.3502 0.120 Uiso 1 1 calc R . .
C40 C 0.9076(9) 0.2627(9) 0.3722(3) 0.1015(18) Uani 1 1 d D . .
H40A H 0.8822 0.2432 0.3970 0.122 Uiso 1 1 calc R . .
H40B H 0.9805 0.2930 0.3744 0.122 Uiso 1 1 calc R . .
C41 C 0.9040(9) 0.1484(9) 0.3488(3) 0.1015(18) Uani 1 1 d D . .
H41A H 0.8745 0.0779 0.3625 0.122 Uiso 1 1 calc R . .
H41B H 0.9751 0.1259 0.3406 0.122 Uiso 1 1 calc R . .
C42 C 0.8341(9) 0.1805(9) 0.3160(3) 0.1015(18) Uani 1 1 d D . .
H42A H 0.8683 0.1570 0.2929 0.122 Uiso 1 1 calc R . .
H42B H 0.7663 0.1367 0.3176 0.122 Uiso 1 1 calc R . .
C43 C 0.8185(9) 0.3185(9) 0.3179(3) 0.1015(18) Uani 1 1 d D . .
H43A H 0.8659 0.3608 0.3007 0.122 Uiso 1 1 calc R . .
H43B H 0.7455 0.3399 0.3112 0.122 Uiso 1 1 calc R . .

loop_
_atom_site_aniso_label
_atom_site_aniso_U_11
_atom_site_aniso_U_22
_atom_site_aniso_U_33
_atom_site_aniso_U_23
_atom_site_aniso_U_13
_atom_site_aniso_U_12
Y1 0.0323(3) 0.0278(3) 0.0370(4) 0.0014(3) 0.0028(3) -0.0002(3)
Si1 0.0446(11) 0.0399(11) 0.0460(14) 0.0105(10) 0.0003(10) -0.0017(10)
Si2 0.0352(11) 0.0363(11) 0.0666(16) 0.0009(10) -0.0018(10) -0.0054(10)
O1 0.033(2) 0.033(2) 0.051(3) -0.008(2) 0.005(2) -0.001(2)
O2 0.049(3) 0.035(3) 0.044(3) 0.009(2) 0.007(2) 0.007(2)
O3 0.068(3) 0.040(3) 0.045(3) -0.009(2) 0.001(3) 0.009(3)
N1 0.031(3) 0.033(3) 0.038(4) 0.000(3) 0.007(3) -0.004(3)
N2 0.035(3) 0.039(3) 0.044(4) 0.002(3) 0.008(3) -0.002(3)
N3 0.031(3) 0.032(3) 0.044(4) 0.004(3) 0.004(3) 0.000(3)
C1 0.034(4) 0.026(3) 0.042(5) -0.004(3) -0.001(3) -0.008(3)
C2 0.036(4) 0.039(4) 0.042(5) 0.001(3) 0.001(3) 0.004(3)
C3 0.032(4) 0.045(4) 0.058(5) 0.000(4) 0.006(3) -0.002(4)
C4 0.041(4) 0.040(4) 0.043(5) 0.000(3) 0.001(3) -0.006(4)
C5 0.048(4) 0.032(4) 0.045(5) -0.002(3) -0.006(4) 0.002(4)
C6 0.036(4) 0.035(4) 0.032(4) -0.006(3) 0.002(3) -0.005(3)
C7 0.041(4) 0.035(4) 0.046(5) 0.002(3) -0.010(3) 0.003(3)
C8 0.051(4) 0.050(5) 0.039(5) 0.006(4) -0.004(4) 0.001(4)
C9 0.072(6) 0.039(4) 0.049(5) 0.012(4) -0.014(4) -0.002(4)
C10 0.067(5) 0.042(4) 0.048(6) -0.008(4) -0.027(4) 0.012(4)
C11 0.039(4) 0.051(5) 0.060(6) -0.009(4) -0.013(4) 0.008(4)
C12 0.031(4) 0.041(4) 0.046(5) 0.002(3) -0.008(3) 0.003(3)
C13 0.042(4) 0.040(4) 0.052(5) -0.009(4) 0.007(4) -0.003(4)
C14 0.031(4) 0.034(4) 0.048(5) 0.000(3) 0.008(3) -0.001(3)
C15 0.040(4) 0.051(5) 0.051(5) 0.000(4) 0.016(4) 0.002(4)
C16 0.038(4) 0.049(5) 0.062(6) -0.005(4) 0.016(4) -0.001(4)
C17 0.033(4) 0.065(5) 0.053(6) 0.005(4) -0.002(4) 0.012(4)
C18 0.035(4) 0.050(5) 0.060(5) -0.016(4) 0.012(4) 0.002(4)
C19 0.049(5) 0.072(6) 0.129(9) -0.021(6) 0.036(5) 0.005(5)
C20 0.071(5) 0.068(6) 0.057(6) -0.020(5) 0.006(4) 0.020(5)
C21 0.046(4) 0.048(5) 0.091(7) -0.009(5) -0.003(4) 0.013(4)
C22 0.055(5) 0.042(4) 0.061(6) 0.010(4) 0.003(4) -0.008(4)
C23 0.090(7) 0.037(4) 0.094(8) -0.008(5) 0.014(6) -0.022(5)
C24 0.128(9) 0.059(6) 0.087(8) 0.014(5) 0.035(7) -0.029(6)
C25 0.061(6) 0.057(6) 0.155(11) 0.009(6) -0.017(6) -0.018(5)
C26 0.077(6) 0.057(5) 0.055(6) 0.030(4) 0.010(5) 0.004(5)
C27 0.080(4) 0.104(5) 0.083(5) 0.020(4) 0.020(3) 0.011(4)
C28 0.080(4) 0.104(5) 0.083(5) 0.020(4) 0.020(3) 0.011(4)
C29 0.080(4) 0.104(5) 0.083(5) 0.020(4) 0.020(3) 0.011(4)
C30 0.091(7) 0.062(5) 0.070(7) -0.009(5) -0.037(5) 0.022(5)
C34 0.087(7) 0.082(6) 0.057(6) 0.004(5) 0.017(5) 0.006(6)
C35 0.059(5) 0.090(7) 0.082(7) 0.031(6) -0.025(5) -0.016(5)
C36 0.105(7) 0.058(5) 0.077(7) 0.023(5) 0.000(6) 0.022(5)
C37 0.042(5) 0.099(8) 0.122(9) -0.018(7) 0.015(5) -0.024(5)
C38 0.067(6) 0.049(5) 0.119(9) -0.004(5) -0.018(6) -0.010(5)
C39 0.068(6) 0.085(7) 0.086(8) 0.014(6) -0.034(5) -0.017(5)
C40 0.130(5) 0.075(3) 0.100(5) -0.027(3) -0.016(3) 0.028(4)
C41 0.130(5) 0.075(3) 0.100(5) -0.027(3) -0.016(3) 0.028(4)
C42 0.130(5) 0.075(3) 0.100(5) -0.027(3) -0.016(3) 0.028(4)
C43 0.130(5) 0.075(3) 0.100(5) -0.027(3) -0.016(3) 0.028(4)

loop_
_atom_type_symbol
_atom_type_description
_atom_type_scat_dispersion_real
_atom_type_scat_dispersion_imag
_atom_type_scat_source
C C 0.0033 0.0016 'International Tables Vol C Tables 4.2.6.8 and 6.1.1.4'
H H 0.0000 0.0000 'International Tables Vol C Tables 4.2.6.8 and 6.1.1.4'
N N 0.0061 0.0033 'International Tables Vol C Tables 4.2.6.8 and 6.1.1.4'
O O 0.0106 0.0060 'International Tables Vol C Tables 4.2.6.8 and 6.1.1.4'
Si Si 0.0817 0.0704 'International Tables Vol C Tables 4.2.6.8 and 6.1.1.4'
Y Y -2.7962 3.5667 'International Tables Vol C Tables 4.2.6.8 and 6.1.1.4'

loop_
_geom_angle_atom_site_label_1
_geom_angle_atom_site_label_2
_geom_angle_atom_site_label_3
_geom_angle
_geom_angle_site_symmetry_1
_geom_angle_site_symmetry_3
_geom_angle_publ_flag
O1 Y1 O2 104.08(17) . . ?
O1 Y1 N3 116.56(18) . . ?
O2 Y1 N3 137.90(18) . . ?
O1 Y1 O3 88.18(16) . . ?
O2 Y1 O3 86.31(17) . . ?
N3 Y1 O3 84.51(18) . . ?
O1 Y1 N2 120.60(17) . . ?
O2 Y1 N2 71.25(17) . . ?
N3 Y1 N2 95.62(17) . . ?
O3 Y1 N2 146.58(18) . . ?
O1 Y1 N1 74.71(16) . . ?
O2 Y1 N1 101.82(17) . . ?
N3 Y1 N1 99.10(18) . . ?
O3 Y1 N1 162.35(17) . . ?
N2 Y1 N1 50.67(17) . . ?
O1 Y1 C14 89.90(17) . . ?
O2 Y1 C14 72.42(18) . . ?
N3 Y1 C14 116.17(19) . . ?
O3 Y1 C14 157.49(19) . . ?
N2 Y1 C14 30.99(17) . . ?
N1 Y1 C14 30.53(17) . . ?
O1 Y1 Si2 141.21(13) . . ?
O2 Y1 Si2 111.11(13) . . ?
N3 Y1 Si2 26.81(13) . . ?
O3 Y1 Si2 78.52(12) . . ?
N2 Y1 Si2 86.67(12) . . ?
N1 Y1 Si2 112.19(12) . . ?
C14 Y1 Si2 115.57(13) . . ?
N3 Si1 C35 111.8(3) . . ?
N3 Si1 C34 113.8(3) . . ?
C35 Si1 C34 105.8(4) . . ?
N3 Si1 C36 114.8(4) . . ?
C35 Si1 C36 104.7(4) . . ?
C34 Si1 C36 105.2(4) . . ?
N3 Si2 C38 115.2(3) . . ?
N3 Si2 C39 109.8(3) . . ?
C38 Si2 C39 105.3(4) . . ?
N3 Si2 C37 114.8(4) . . ?
C38 Si2 C37 105.0(4) . . ?
C39 Si2 C37 105.9(4) . . ?
N3 Si2 Y1 37.51(18) . . ?
C38 Si2 Y1 127.4(3) . . ?
C39 Si2 Y1 72.2(3) . . ?
C37 Si2 Y1 126.6(3) . . ?
C1 O1 Y1 138.1(4) . . ?
C7 O2 Y1 147.5(4) . . ?
C40 O3 C43 107.5(6) . . ?
C40 O3 Y1 118.1(5) . . ?
C43 O3 Y1 134.2(5) . . ?
C14 N1 C15 102.3(5) . . ?
C14 N1 C13 116.1(5) . . ?
C15 N1 C13 113.5(5) . . ?
C14 N1 Y1 86.3(4) . . ?
C15 N1 Y1 111.4(4) . . ?
C13 N1 Y1 122.6(4) . . ?
C17 N2 C14 117.0(5) . . ?
C17 N2 C16 113.3(5) . . ?
C14 N2 C16 101.8(5) . . ?
C17 N2 Y1 123.8(4) . . ?
C14 N2 Y1 86.2(3) . . ?
C16 N2 Y1 110.1(4) . . ?
Si2 N3 Si1 121.2(3) . . ?
Si2 N3 Y1 115.7(3) . . ?
Si1 N3 Y1 122.9(3) . . ?
O1 C1 C6 120.1(6) . . ?
O1 C1 C2 121.1(6) . . ?
C6 C1 C2 118.8(6) . . ?
C3 C2 C1 118.0(6) . . ?
C3 C2 C18 120.5(6) . . ?
C1 C2 C18 121.4(6) . . ?
C2 C3 C4 124.5(6) . . ?
C2 C3 H3 117.8 . . ?
C4 C3 H3 117.8 . . ?
C3 C4 C5 116.4(6) . . ?
C3 C4 C22 120.8(6) . . ?
C5 C4 C22 122.7(7) . . ?
C4 C5 C6 121.3(7) . . ?
C4 C5 H5 119.4 . . ?
C6 C5 H5 119.4 . . ?
C1 C6 C5 120.6(6) . . ?
C1 C6 C13 122.1(6) . . ?
C5 C6 C13 116.9(6) . . ?
O2 C7 C12 119.8(6) . . ?
O2 C7 C8 121.2(6) . . ?
C12 C7 C8 119.0(6) . . ?
C9 C8 C7 117.5(7) . . ?
C9 C8 C26 120.0(7) . . ?
C7 C8 C26 122.2(6) . . ?
C10 C9 C8 124.3(8) . . ?
C10 C9 H9 117.8 . . ?
C8 C9 H9 117.8 . . ?
C11 C10 C9 116.0(7) . . ?
C11 C10 C30 121.8(8) . . ?
C9 C10 C30 122.1(8) . . ?
C10 C11 C12 123.1(7) . . ?
C10 C11 H11 118.4 . . ?
C12 C11 H11 118.4 . . ?
C11 C12 C7 119.6(7) . . ?
C11 C12 C17 116.1(6) . . ?
C7 C12 C17 124.3(6) . . ?
N1 C13 C6 116.4(6) . . ?
N1 C13 H13A 108.2 . . ?
C6 C13 H13A 108.2 . . ?
N1 C13 H13B 108.2 . . ?
C6 C13 H13B 108.2 . . ?
H13A C13 H13B 107.3 . . ?
N1 C14 N2 96.3(5) . . ?
N1 C14 Y1 63.1(3) . . ?
N2 C14 Y1 62.8(3) . . ?
N1 C14 H14A 112.5 . . ?
N2 C14 H14A 112.5 . . ?
Y1 C14 H14A 78.0 . . ?
N1 C14 H14B 112.5 . . ?
N2 C14 H14B 112.5 . . ?
Y1 C14 H14B 172.0 . . ?
H14A C14 H14B 110.0 . . ?
N1 C15 C16 101.7(6) . . ?
N1 C15 H15A 111.4 . . ?
C16 C15 H15A 111.4 . . ?
N1 C15 H15B 111.4 . . ?
C16 C15 H15B 111.4 . . ?
H15A C15 H15B 109.3 . . ?
N2 C16 C15 103.3(5) . . ?
N2 C16 H16A 111.1 . . ?
C15 C16 H16A 111.1 . . ?
N2 C16 H16B 111.1 . . ?
C15 C16 H16B 111.1 . . ?
H16A C16 H16B 109.1 . . ?
N2 C17 C12 114.5(5) . . ?
N2 C17 H17A 108.6 . . ?
C12 C17 H17A 108.6 . . ?
N2 C17 H17B 108.6 . . ?
C12 C17 H17B 108.6 . . ?
H17A C17 H17B 107.6 . . ?
C21 C18 C20 110.2(6) . . ?
C21 C18 C2 109.1(6) . . ?
C20 C18 C2 111.7(6) . . ?
C21 C18 C19 105.9(7) . . ?
C20 C18 C19 107.4(7) . . ?
C2 C18 C19 112.4(6) . . ?
C18 C19 H19A 109.5 . . ?
C18 C19 H19B 109.5 . . ?
H19A C19 H19B 109.5 . . ?
C18 C19 H19C 109.5 . . ?
H19A C19 H19C 109.5 . . ?
H19B C19 H19C 109.5 . . ?
C18 C20 H20A 109.5 . . ?
C18 C20 H20B 109.5 . . ?
H20A C20 H20B 109.5 . . ?
C18 C20 H20C 109.5 . . ?
H20A C20 H20C 109.5 . . ?
H20B C20 H20C 109.5 . . ?
C18 C21 H21A 109.5 . . ?
C18 C21 H21B 109.5 . . ?
H21A C21 H21B 109.5 . . ?
C18 C21 H21C 109.5 . . ?
H21A C21 H21C 109.5 . . ?
H21B C21 H21C 109.5 . . ?
C24 C22 C23 109.8(7) . . ?
C24 C22 C4 110.7(7) . . ?
C23 C22 C4 112.9(6) . . ?
C24 C22 C25 108.7(7) . . ?
C23 C22 C25 105.4(7) . . ?
C4 C22 C25 109.2(6) . . ?
C22 C23 H23A 109.5 . . ?
C22 C23 H23B 109.5 . . ?
H23A C23 H23B 109.5 . . ?
C22 C23 H23C 109.5 . . ?
H23A C23 H23C 109.5 . . ?
H23B C23 H23C 109.5 . . ?
C22 C24 H24A 109.5 . . ?
C22 C24 H24B 109.5 . . ?
H24A C24 H24B 109.5 . . ?
C22 C24 H24C 109.5 . . ?
H24A C24 H24C 109.5 . . ?
H24B C24 H24C 109.5 . . ?
C22 C25 H25A 109.5 . . ?
C22 C25 H25B 109.5 . . ?
H25A C25 H25B 109.5 . . ?
C22 C25 H25C 109.5 . . ?
H25A C25 H25C 109.5 . . ?
H25B C25 H25C 109.5 . . ?
C27 C26 C28 108.2(8) . . ?
C27 C26 C29 107.8(8) . . ?
C28 C26 C29 109.2(7) . . ?
C27 C26 C8 112.5(7) . . ?
C28 C26 C8 111.2(7) . . ?
C29 C26 C8 107.9(7) . . ?
C26 C27 H27A 109.5 . . ?
C26 C27 H27B 109.5 . . ?
H27A C27 H27B 109.5 . . ?
C26 C27 H27C 109.5 . . ?
H27A C27 H27C 109.5 . . ?
H27B C27 H27C 109.5 . . ?
C26 C28 H28A 109.5 . . ?
C26 C28 H28B 109.5 . . ?
H28A C28 H28B 109.5 . . ?
C26 C28 H28C 109.5 . . ?
H28A C28 H28C 109.5 . . ?
H28B C28 H28C 109.5 . . ?
C26 C29 H29A 109.5 . . ?
C26 C29 H29B 109.5 . . ?
H29A C29 H29B 109.5 . . ?
C26 C29 H29C 109.5 . . ?
H29A C29 H29C 109.5 . . ?
H29B C29 H29C 109.5 . . ?
C32' C30 C33 69.9(12) . . ?
C32' C30 C31' 131.9(12) . . ?
C33 C30 C31' 112.6(13) . . ?
C32' C30 C33' 102.7(13) . . ?
C33 C30 C33' 33.5(11) . . ?
C31' C30 C33' 85.7(12) . . ?
C32' C30 C32 35.2(9) . . ?
C33 C30 C32 104.2(13) . . ?
C31' C30 C32 110.6(12) . . ?
C33' C30 C32 134.7(13) . . ?
C32' C30 C31 113.6(12) . . ?
C33 C30 C31 127.9(13) . . ?
C31' C30 C31 25.2(9) . . ?
C33' C30 C31 108.1(13) . . ?
C32 C30 C31 86.4(11) . . ?
C32' C30 C10 112.5(10) . . ?
C33 C30 C10 114.4(11) . . ?
C31' C30 C10 109.2(9) . . ?
C33' C30 C10 108.3(11) . . ?
C32 C30 C10 105.4(10) . . ?
C31 C30 C10 111.1(10) . . ?
Si1 C34 H34A 109.5 . . ?
Si1 C34 H34B 109.5 . . ?
H34A C34 H34B 109.5 . . ?
Si1 C34 H34C 109.5 . . ?
H34A C34 H34C 109.5 . . ?
H34B C34 H34C 109.5 . . ?
Si1 C35 H35A 109.5 . . ?
Si1 C35 H35B 109.5 . . ?
H35A C35 H35B 109.5 . . ?
Si1 C35 H35C 109.5 . . ?
H35A C35 H35C 109.5 . . ?
H35B C35 H35C 109.5 . . ?
Si1 C36 H36A 109.5 . . ?
Si1 C36 H36B 109.5 . . ?
H36A C36 H36B 109.5 . . ?
Si1 C36 H36C 109.5 . . ?
H36A C36 H36C 109.5 . . ?
H36B C36 H36C 109.5 . . ?
Si2 C37 H37A 109.5 . . ?
Si2 C37 H37B 109.5 . . ?
H37A C37 H37B 109.5 . . ?
Si2 C37 H37C 109.5 . . ?
H37A C37 H37C 109.5 . . ?
H37B C37 H37C 109.5 . . ?
Si2 C38 H38A 109.5 . . ?
Si2 C38 H38B 109.5 . . ?
H38A C38 H38B 109.5 . . ?
Si2 C38 H38C 109.5 . . ?
H38A C38 H38C 109.5 . . ?
H38B C38 H38C 109.5 . . ?
Si2 C39 H39A 109.5 . . ?
Si2 C39 H39B 109.5 . . ?
H39A C39 H39B 109.5 . . ?
Si2 C39 H39C 109.5 . . ?
H39A C39 H39C 109.5 . . ?
H39B C39 H39C 109.5 . . ?
O3 C40 C41 108.9(8) . . ?
O3 C40 H40A 109.9 . . ?
C41 C40 H40A 109.9 . . ?
O3 C40 H40B 109.9 . . ?
C41 C40 H40B 109.9 . . ?
H40A C40 H40B 108.3 . . ?
C40 C41 C42 106.0(8) . . ?
C40 C41 H41A 110.5 . . ?
C42 C41 H41A 110.5 . . ?
C40 C41 H41B 110.5 . . ?
C42 C41 H41B 110.5 . . ?
H41A C41 H41B 108.7 . . ?
C43 C42 C41 105.4(8) . . ?
C43 C42 H42A 110.7 . . ?
C41 C42 H42A 110.7 . . ?
C43 C42 H42B 110.7 . . ?
C41 C42 H42B 110.7 . . ?
H42A C42 H42B 108.8 . . ?
O3 C43 C42 107.6(8) . . ?
O3 C43 H43A 110.2 . . ?
C42 C43 H43A 110.2 . . ?
O3 C43 H43B 110.2 . . ?
C42 C43 H43B 110.2 . . ?
H43A C43 H43B 108.5 . . ?

loop_
_geom_bond_atom_site_label_1
_geom_bond_atom_site_label_2
_geom_bond_distance
_geom_bond_site_symmetry_2
_geom_bond_publ_flag
Y1 O1 2.125(4) . ?
Y1 O2 2.145(4) . ?
Y1 N3 2.305(5) . ?
Y1 O3 2.429(5) . ?
Y1 N2 2.542(5) . ?
Y1 N1 2.549(5) . ?
Y1 C14 2.852(6) . ?
Y1 Si2 3.412(2) . ?
Si1 N3 1.716(6) . ?
Si1 C35 1.856(8) . ?
Si1 C34 1.857(8) . ?
Si1 C36 1.877(8) . ?
Si2 N3 1.708(5) . ?
Si2 C38 1.866(8) . ?
Si2 C39 1.871(9) . ?
Si2 C37 1.874(8) . ?
O1 C1 1.351(7) . ?
O2 C7 1.355(7) . ?
O3 C40 1.429(10) . ?
O3 C43 1.434(11) . ?
N1 C14 1.452(8) . ?
N1 C15 1.475(8) . ?
N1 C13 1.476(8) . ?
N2 C17 1.471(8) . ?
N2 C14 1.472(8) . ?
N2 C16 1.472(9) . ?
C1 C6 1.395(9) . ?
C1 C2 1.409(9) . ?
C2 C3 1.382(9) . ?
C2 C18 1.530(9) . ?
C3 C4 1.389(9) . ?
C3 H3 0.9300 . ?
C4 C5 1.389(9) . ?
C4 C22 1.529(10) . ?
C5 C6 1.398(9) . ?
C5 H5 0.9300 . ?
C6 C13 1.523(9) . ?
C7 C12 1.411(9) . ?
C7 C8 1.415(10) . ?
C8 C9 1.396(9) . ?
C8 C26 1.539(11) . ?
C9 C10 1.389(11) . ?
C9 H9 0.9300 . ?
C10 C11 1.377(11) . ?
C10 C30 1.562(10) . ?
C11 C12 1.385(9) . ?
C11 H11 0.9300 . ?
C12 C17 1.500(10) . ?
C13 H13A 0.9700 . ?
C13 H13B 0.9700 . ?
C14 H14A 0.9700 . ?
C14 H14B 0.9700 . ?
C15 C16 1.541(10) . ?
C15 H15A 0.9700 . ?
C15 H15B 0.9700 . ?
C16 H16A 0.9700 . ?
C16 H16B 0.9700 . ?
C17 H17A 0.9700 . ?
C17 H17B 0.9700 . ?
C18 C21 1.521(11) . ?
C18 C20 1.522(10) . ?
C18 C19 1.545(9) . ?
C19 H19A 0.9600 . ?
C19 H19B 0.9600 . ?
C19 H19C 0.9600 . ?
C20 H20A 0.9600 . ?
C20 H20B 0.9600 . ?
C20 H20C 0.9600 . ?
C21 H21A 0.9600 . ?
C21 H21B 0.9600 . ?
C21 H21C 0.9600 . ?
C22 C24 1.516(11) . ?
C22 C23 1.517(11) . ?
C22 C25 1.546(11) . ?
C23 H23A 0.9600 . ?
C23 H23B 0.9600 . ?
C23 H23C 0.9600 . ?
C24 H24A 0.9600 . ?
C24 H24B 0.9600 . ?
C24 H24C 0.9600 . ?
C25 H25A 0.9600 . ?
C25 H25B 0.9600 . ?
C25 H25C 0.9600 . ?
C26 C27 1.503(11) . ?
C26 C28 1.531(12) . ?
C26 C29 1.532(12) . ?
C27 H27A 0.9600 . ?
C27 H27B 0.9600 . ?
C27 H27C 0.9600 . ?
C28 H28A 0.9600 . ?
C28 H28B 0.9600 . ?
C28 H28C 0.9600 . ?
C29 H29A 0.9600 . ?
C29 H29B 0.9600 . ?
C29 H29C 0.9600 . ?
C30 C32' 1.494(15) . ?
C30 C33 1.523(16) . ?
C30 C31' 1.523(15) . ?
C30 C33' 1.539(16) . ?
C30 C32 1.542(15) . ?
C30 C31 1.546(15) . ?
C34 H34A 0.9600 . ?
C34 H34B 0.9600 . ?
C34 H34C 0.9600 . ?
C35 H35A 0.9600 . ?
C35 H35B 0.9600 . ?
C35 H35C 0.9600 . ?
C36 H36A 0.9600 . ?
C36 H36B 0.9600 . ?
C36 H36C 0.9600 . ?
C37 H37A 0.9600 . ?
C37 H37B 0.9600 . ?
C37 H37C 0.9600 . ?
C38 H38A 0.9600 . ?
C38 H38B 0.9600 . ?
C38 H38C 0.9600 . ?
C39 H39A 0.9600 . ?
C39 H39B 0.9600 . ?
C39 H39C 0.9600 . ?
C40 C41 1.472(10) . ?
C40 H40A 0.9700 . ?
C40 H40B 0.9700 . ?
C41 C42 1.494(11) . ?
C41 H41A 0.9700 . ?
C41 H41B 0.9700 . ?
C42 C43 1.475(10) . ?
C42 H42A 0.9700 . ?
C42 H42B 0.9700 . ?
C43 H43A 0.9700 . ?
C43 H43B 0.9700 . ?
